data_7018167
loop_
_publ_author_name
'Pavelka, Laura C.'
'Baines, Kim M.'

_publ_section_title
;
 Facile synthesis of luminescent benzo-1,2-dihydrophosphinines from a
 phosphaalkene.
;
_journal_issue 11
_journal_name_full 'Dalton transactions (Cambridge, England : 2003)'
_journal_page_first 3294
_journal_page_last 3301
_journal_paper_doi 10.1039/c2dt11690a
_journal_volume 41
_journal_year 2012
_chemical_formula_sum 'C31 H29 O P S'
_chemical_formula_weight 480.57
_space_group_IT_number 14
_symmetry_cell_setting monoclinic
_symmetry_Int_Tables_number 14
_symmetry_space_group_name_Hall '-P 2ybc'
_symmetry_space_group_name_H-M 'P 1 21/c 1'
_atom_sites_solution_hydrogens geom
_atom_sites_solution_primary direct
_atom_sites_solution_secondary difmap
_audit_creation_method SHELXL-97
_cell_angle_alpha 90.00
_cell_angle_beta 102.19(3)
_cell_angle_gamma 90.00
_cell_formula_units_Z 4
_cell_length_a 10.163(2)
_cell_length_b 14.137(3)
_cell_length_c 17.859(4)
_cell_measurement_reflns_used 14684
_cell_measurement_temperature 150(2)
_cell_measurement_theta_max 27.48
_cell_measurement_theta_min 2.04
_cell_volume 2508.0(10)
_computing_cell_refinement 'DENZO-SMN (Otwinowski & Minor, 1997)'
_computing_data_collection 'COLLECT (Nonius, 1997-2001)'
_computing_data_reduction DENZO-SMN
_computing_molecular_graphics 'SHELXTL/PC (Sheldrick, 2001)'
_computing_publication_material SHELXTL/PC
_computing_structure_refinement 'SHELXL-97 (Sheldrick, 1997)'
_computing_structure_solution 'SHELXS-97 (Sheldrick, 1997)'
_diffrn_ambient_temperature 150(2)
_diffrn_measured_fraction_theta_full 0.998
_diffrn_measured_fraction_theta_max 0.998
_diffrn_measurement_device_type 'Nonius Kappa-CCD'
_diffrn_measurement_method '\f scan, and \w scanes with \k offsets'
_diffrn_radiation_monochromator graphite
_diffrn_radiation_probe x-ray
_diffrn_radiation_type MoK\a
_diffrn_radiation_wavelength 0.71073
_diffrn_reflns_av_R_equivalents 0.0267
_diffrn_reflns_av_sigmaI/netI 0.0411
_diffrn_reflns_limit_h_max 13
_diffrn_reflns_limit_h_min -13
_diffrn_reflns_limit_k_max 18
_diffrn_reflns_limit_k_min -18
_diffrn_reflns_limit_l_max 23
_diffrn_reflns_limit_l_min -23
_diffrn_reflns_number 19121
_diffrn_reflns_theta_full 27.48
_diffrn_reflns_theta_max 27.48
_diffrn_reflns_theta_min 2.04
_diffrn_source 'fine-focus sealed tube'
_exptl_absorpt_coefficient_mu 0.215
_exptl_absorpt_correction_T_max 0.9383
_exptl_absorpt_correction_T_min 0.9094
_exptl_absorpt_correction_type multi-scan
_exptl_absorpt_process_details 'DENZO-SMN (Otwinowski & Minor, 1997)'
_exptl_crystal_colour colourless
_exptl_crystal_density_diffrn 1.273
_exptl_crystal_density_method 'not measured'
_exptl_crystal_description block
_exptl_crystal_F_000 1016
_exptl_crystal_recrystallization_method 'diff hexanes into Et2O/C6H6'
_exptl_crystal_size_max 0.45
_exptl_crystal_size_mid 0.325
_exptl_crystal_size_min 0.30
_refine_diff_density_max 0.206
_refine_diff_density_min -0.376
_refine_diff_density_rms 0.050
_refine_ls_extinction_method none
_refine_ls_goodness_of_fit_ref 1.045
_refine_ls_hydrogen_treatment constr
_refine_ls_matrix_type full
_refine_ls_number_parameters 311
_refine_ls_number_reflns 5762
_refine_ls_number_restraints 0
_refine_ls_restrained_S_all 1.045
_refine_ls_R_factor_all 0.0720
_refine_ls_R_factor_gt 0.0463
_refine_ls_shift/su_max 0.001
_refine_ls_shift/su_mean 0.000
_refine_ls_structure_factor_coef Fsqd
_refine_ls_weighting_details 'calc w=1/[\s^2^(Fo^2^)+(0.0582P)^2^+0.7592P] where P=(Fo^2^+2Fc^2^)/3'
_refine_ls_weighting_scheme calc
_refine_ls_wR_factor_gt 0.1122
_refine_ls_wR_factor_ref 0.1246
_reflns_number_gt 9363
_reflns_number_total 6004
_reflns_threshold_expression >2sigma(I)
_cod_data_source_file c2dt11690a.txt
_cod_data_source_block 07145
_cod_original_cell_volume 2508.1(9)
_cod_original_sg_symbol_H-M 'P 21/c'
_cod_database_code 7018167

loop_
_symmetry_equiv_pos_as_xyz
'x, y, z'
'-x, y+1/2, -z+1/2'
'-x, -y, -z'
'x, -y-1/2, z-1/2'

loop_
_atom_site_label
_atom_site_type_symbol
_atom_site_fract_x
_atom_site_fract_y
_atom_site_fract_z
_atom_site_U_iso_or_equiv
_atom_site_adp_type
_atom_site_occupancy
_atom_site_symmetry_multiplicity
_atom_site_calc_flag
_atom_site_refinement_flags
P1 P 0.56896(5) 0.81245(3) 0.17938(3) 0.03273(14) Uani 1 1 d .
S1 S 0.56152(5) 0.90992(4) 0.25614(3) 0.04725(16) Uani 1 1 d .
C1 C 0.62905(17) 0.86398(13) 0.10147(10) 0.0337(4) Uani 1 1 d .
H1 H 0.6165 0.9284 0.0922 0.040 Uiso 1 1 calc R
C2 C 0.69160(17) 0.81310(13) 0.05591(10) 0.0318(4) Uani 1 1 d .
C3 C 0.69318(16) 0.70811(13) 0.06075(10) 0.0302(4) Uani 1 1 d .
C4 C 0.69153(16) 0.66159(13) 0.13000(10) 0.0313(4) Uani 1 1 d .
C5 C 0.69762(17) 0.71709(13) 0.20353(10) 0.0333(4) Uani 1 1 d .
H5 H 0.6689 0.6748 0.2405 0.040 Uiso 1 1 calc R
C6 C 0.41300(17) 0.74580(13) 0.14922(10) 0.0325(4) Uani 1 1 d .
C7 C 0.37303(18) 0.68698(15) 0.20447(10) 0.0372(4) Uani 1 1 d .
C8 C 0.2599(2) 0.63073(15) 0.18310(12) 0.0429(5) Uani 1 1 d .
H8 H 0.2368 0.5903 0.2194 0.051 Uiso 1 1 calc R
C9 C 0.17975(19) 0.63193(14) 0.11037(12) 0.0411(5) Uani 1 1 d .
C10 C 0.21671(18) 0.69255(14) 0.05783(11) 0.0379(4) Uani 1 1 d .
H10 H 0.1625 0.6957 0.0089 0.045 Uiso 1 1 calc R
C11 C 0.33100(17) 0.74909(13) 0.07445(10) 0.0325(4) Uani 1 1 d .
C12 C 0.4417(2) 0.68190(18) 0.28866(11) 0.0527(6) Uani 1 1 d .
H12A H 0.3749 0.6833 0.3195 0.079 Uiso 1 1 calc R
H12B H 0.5011 0.7350 0.3015 0.079 Uiso 1 1 calc R
H12C H 0.4924 0.6243 0.2982 0.079 Uiso 1 1 calc R
C13 C 0.0571(2) 0.57012(17) 0.08953(14) 0.0562(6) Uani 1 1 d .
H13A H 0.0809 0.5116 0.0685 0.084 Uiso 1 1 calc R
H13B H -0.0103 0.6019 0.0522 0.084 Uiso 1 1 calc R
H13C H 0.0224 0.5574 0.1345 0.084 Uiso 1 1 calc R
C14 C 0.35675(19) 0.81093(16) 0.01011(11) 0.0439(5) Uani 1 1 d .
H14A H 0.4268 0.7835 -0.0115 0.066 Uiso 1 1 calc R
H14B H 0.3840 0.8728 0.0297 0.066 Uiso 1 1 calc R
H14C H 0.2759 0.8159 -0.0288 0.066 Uiso 1 1 calc R
C15 C 0.75431(17) 0.86016(13) -0.00226(10) 0.0326(4) Uani 1 1 d .
C16 C 0.68341(19) 0.92478(14) -0.05445(11) 0.0381(4) Uani 1 1 d .
H16 H 0.5942 0.9380 -0.0535 0.046 Uiso 1 1 calc R
C17 C 0.74217(19) 0.96930(15) -0.10726(11) 0.0424(5) Uani 1 1 d .
H17 H 0.6922 1.0115 -0.1420 0.051 Uiso 1 1 calc R
C18 C 0.87544(19) 0.95184(13) -0.10912(11) 0.0374(4) Uani 1 1 d .
C19 C 0.9489(2) 0.88970(15) -0.05669(13) 0.0453(5) Uani 1 1 d .
H19 H 1.0393 0.8788 -0.0564 0.054 Uiso 1 1 calc R
C20 C 0.88798(19) 0.84381(15) -0.00486(12) 0.0446(5) Uani 1 1 d .
H20 H 0.9377 0.8008 0.0292 0.054 Uiso 1 1 calc R
C21 C 0.68428(17) 0.65445(13) -0.00599(11) 0.0346(4) Uani 1 1 d .
H21 H 0.6857 0.6848 -0.0520 0.041 Uiso 1 1 calc R
C22 C 0.67336(18) 0.55685(14) -0.00450(11) 0.0383(4) Uani 1 1 d .
H22 H 0.6662 0.5220 -0.0494 0.046 Uiso 1 1 calc R
C23 C 0.67309(19) 0.51163(14) 0.06388(11) 0.0400(5) Uani 1 1 d .
H23 H 0.6662 0.4461 0.0652 0.048 Uiso 1 1 calc R
C24 C 0.68301(18) 0.56345(13) 0.13065(11) 0.0363(4) Uani 1 1 d .
H24 H 0.6840 0.5322 0.1766 0.044 Uiso 1 1 calc R
C25 C 0.83516(19) 0.75590(14) 0.24079(10) 0.0372(4) Uani 1 1 d .
C26 C 0.8552(2) 0.78686(18) 0.31640(12) 0.0576(6) Uani 1 1 d .
H26 H 0.7857 0.7825 0.3427 0.069 Uiso 1 1 calc R
C27 C 0.9785(3) 0.82424(19) 0.35253(15) 0.0736(9) Uani 1 1 d .
H27 H 0.9907 0.8450 0.4029 0.088 Uiso 1 1 calc R
C28 C 1.0823(3) 0.83094(17) 0.31492(17) 0.0691(8) Uani 1 1 d .
H28 H 1.1644 0.8566 0.3395 0.083 Uiso 1 1 calc R
C29 C 1.0646(2) 0.79946(15) 0.24044(14) 0.0529(6) Uani 1 1 d .
H29 H 1.1349 0.8033 0.2147 0.064 Uiso 1 1 calc R
C30 C 0.94127(19) 0.76197(13) 0.20388(12) 0.0397(5) Uani 1 1 d .
H30 H 0.9301 0.7406 0.1537 0.048 Uiso 1 1 calc R
O31 O 0.92454(14) 0.99806(10) -0.16452(8) 0.0501(4) Uani 1 1 d .
C31 C 1.0595(2) 0.97815(16) -0.17043(14) 0.0533(6) Uani 1 1 d .
H31A H 1.1195 0.9927 -0.1227 0.080 Uiso 1 1 calc R
H31B H 1.0823 1.0160 -0.2105 0.080 Uiso 1 1 calc R
H31C H 1.0674 0.9124 -0.1821 0.080 Uiso 1 1 calc R

loop_
_atom_site_aniso_label
_atom_site_aniso_U_11
_atom_site_aniso_U_22
_atom_site_aniso_U_33
_atom_site_aniso_U_23
_atom_site_aniso_U_13
_atom_site_aniso_U_12
P1 0.0283(2) 0.0371(3) 0.0310(2) -0.0032(2) 0.00218(19) 0.0071(2)
S1 0.0465(3) 0.0499(3) 0.0405(3) -0.0144(2) -0.0020(2) 0.0143(2)
C1 0.0276(9) 0.0320(10) 0.0392(10) 0.0024(8) 0.0017(8) 0.0044(7)
C2 0.0225(8) 0.0327(10) 0.0379(9) 0.0008(8) 0.0014(7) 0.0011(7)
C3 0.0211(8) 0.0348(10) 0.0336(9) -0.0017(7) 0.0033(7) 0.0017(7)
C4 0.0212(8) 0.0358(10) 0.0358(9) -0.0015(8) 0.0034(7) 0.0037(7)
C5 0.0301(9) 0.0367(10) 0.0326(9) 0.0020(8) 0.0054(7) 0.0059(8)
C6 0.0289(9) 0.0387(10) 0.0302(9) -0.0020(8) 0.0066(7) 0.0089(8)
C7 0.0320(10) 0.0488(12) 0.0315(9) 0.0021(8) 0.0082(8) 0.0088(8)
C8 0.0374(11) 0.0478(12) 0.0457(11) 0.0083(10) 0.0142(9) 0.0037(9)
C9 0.0341(10) 0.0406(11) 0.0486(12) -0.0067(9) 0.0092(9) 0.0037(9)
C10 0.0323(10) 0.0453(11) 0.0339(10) -0.0066(9) 0.0022(8) 0.0063(8)
C11 0.0260(9) 0.0411(10) 0.0297(9) -0.0026(8) 0.0042(7) 0.0096(8)
C12 0.0472(13) 0.0770(17) 0.0336(11) 0.0106(11) 0.0081(9) 0.0042(11)
C13 0.0470(13) 0.0504(13) 0.0701(15) -0.0095(12) 0.0096(11) -0.0081(10)
C14 0.0313(10) 0.0632(14) 0.0341(10) 0.0073(10) 0.0002(8) 0.0039(9)
C15 0.0283(9) 0.0303(10) 0.0382(10) -0.0014(8) 0.0047(7) -0.0002(7)
C16 0.0291(9) 0.0442(11) 0.0407(10) 0.0037(9) 0.0064(8) 0.0064(8)
C17 0.0368(11) 0.0479(12) 0.0418(11) 0.0102(9) 0.0069(9) 0.0097(9)
C18 0.0367(10) 0.0337(10) 0.0429(10) 0.0023(8) 0.0108(8) -0.0012(8)
C19 0.0294(10) 0.0441(12) 0.0644(14) 0.0121(10) 0.0147(9) 0.0046(8)
C20 0.0320(10) 0.0433(12) 0.0589(13) 0.0163(10) 0.0104(9) 0.0087(9)
C21 0.0289(9) 0.0389(11) 0.0359(10) -0.0006(8) 0.0069(8) 0.0009(8)
C22 0.0336(10) 0.0374(11) 0.0425(11) -0.0085(8) 0.0048(8) 0.0026(8)
C23 0.0359(10) 0.0307(10) 0.0506(12) -0.0026(9) 0.0027(9) 0.0016(8)
C24 0.0300(9) 0.0353(10) 0.0420(10) 0.0056(8) 0.0037(8) 0.0039(8)
C25 0.0354(10) 0.0355(10) 0.0354(10) -0.0030(8) -0.0045(8) 0.0113(8)
C26 0.0526(14) 0.0740(16) 0.0382(11) -0.0095(11) -0.0088(10) 0.0286(12)
C27 0.0719(18) 0.0697(17) 0.0577(15) -0.0257(13) -0.0352(14) 0.0329(14)
C28 0.0544(15) 0.0401(13) 0.0886(19) -0.0129(12) -0.0394(14) 0.0073(11)
C29 0.0359(11) 0.0361(11) 0.0767(16) 0.0006(11) -0.0109(10) 0.0003(9)
C30 0.0340(10) 0.0337(10) 0.0466(11) -0.0046(9) -0.0022(8) 0.0039(8)
O31 0.0466(9) 0.0494(9) 0.0597(9) 0.0167(7) 0.0239(7) 0.0063(7)
C31 0.0493(13) 0.0469(13) 0.0716(15) 0.0088(11) 0.0308(11) 0.0027(10)

loop_
_atom_type_symbol
_atom_type_description
_atom_type_scat_dispersion_real
_atom_type_scat_dispersion_imag
_atom_type_scat_source
C C 0.0033 0.0016 'International Tables Vol C Tables 4.2.6.8 and 6.1.1.4'
H H 0.0000 0.0000 'International Tables Vol C Tables 4.2.6.8 and 6.1.1.4'
O O 0.0106 0.0060 'International Tables Vol C Tables 4.2.6.8 and 6.1.1.4'
P P 0.1023 0.0942 'International Tables Vol C Tables 4.2.6.8 and 6.1.1.4'
S S 0.1246 0.1234 'International Tables Vol C Tables 4.2.6.8 and 6.1.1.4'

loop_
_geom_angle_atom_site_label_1
_geom_angle_atom_site_label_2
_geom_angle_atom_site_label_3
_geom_angle
C1 P1 C6 113.50(8)
C1 P1 C5 97.84(9)
C6 P1 C5 102.59(8)
C1 P1 S1 109.17(7)
C6 P1 S1 114.26(6)
C5 P1 S1 118.45(6)
C2 C1 P1 122.45(15)
C2 C1 H1 118.8
P1 C1 H1 118.8
C1 C2 C15 120.79(16)
C1 C2 C3 120.03(17)
C15 C2 C3 119.13(16)
C21 C3 C4 119.05(17)
C21 C3 C2 119.58(16)
C4 C3 C2 121.13(16)
C24 C4 C3 119.16(17)
C24 C4 C5 119.95(17)
C3 C4 C5 120.89(16)
C25 C5 C4 115.53(15)
C25 C5 P1 112.09(13)
C4 C5 P1 105.96(11)
C25 C5 H5 107.6
C4 C5 H5 107.6
P1 C5 H5 107.6
C7 C6 C11 118.57(17)
C7 C6 P1 117.22(13)
C11 C6 P1 124.22(14)
C8 C7 C6 119.34(17)
C8 C7 C12 115.27(18)
C6 C7 C12 125.35(18)
C9 C8 C7 122.91(19)
C9 C8 H8 118.5
C7 C8 H8 118.5
C8 C9 C10 117.16(18)
C8 C9 C13 121.3(2)
C10 C9 C13 121.54(19)
C9 C10 C11 123.17(17)
C9 C10 H10 118.4
C11 C10 H10 118.4
C10 C11 C6 118.76(17)
C10 C11 C14 116.22(16)
C6 C11 C14 125.02(17)
C7 C12 H12A 109.5
C7 C12 H12B 109.5
H12A C12 H12B 109.5
C7 C12 H12C 109.5
H12A C12 H12C 109.5
H12B C12 H12C 109.5
C9 C13 H13A 109.5
C9 C13 H13B 109.5
H13A C13 H13B 109.5
C9 C13 H13C 109.5
H13A C13 H13C 109.5
H13B C13 H13C 109.5
C11 C14 H14A 109.5
C11 C14 H14B 109.5
H14A C14 H14B 109.5
C11 C14 H14C 109.5
H14A C14 H14C 109.5
H14B C14 H14C 109.5
C20 C15 C16 117.29(17)
C20 C15 C2 121.06(16)
C16 C15 C2 121.60(16)
C17 C16 C15 121.51(18)
C17 C16 H16 119.2
C15 C16 H16 119.2
C16 C17 C18 120.34(18)
C16 C17 H17 119.8
C18 C17 H17 119.8
O31 C18 C19 124.55(18)
O31 C18 C17 116.19(17)
C19 C18 C17 119.25(18)
C20 C19 C18 119.89(18)
C20 C19 H19 120.1
C18 C19 H19 120.1
C19 C20 C15 121.68(18)
C19 C20 H20 119.2
C15 C20 H20 119.2
C22 C21 C3 120.97(18)
C22 C21 H21 119.5
C3 C21 H21 119.5
C23 C22 C21 119.61(18)
C23 C22 H22 120.2
C21 C22 H22 120.2
C22 C23 C24 120.26(18)
C22 C23 H23 119.9
C24 C23 H23 119.9
C23 C24 C4 120.93(18)
C23 C24 H24 119.5
C4 C24 H24 119.5
C30 C25 C26 118.32(19)
C30 C25 C5 123.58(16)
C26 C25 C5 118.10(19)
C27 C26 C25 120.2(2)
C27 C26 H26 119.9
C25 C26 H26 119.9
C28 C27 C26 120.8(2)
C28 C27 H27 119.6
C26 C27 H27 119.6
C27 C28 C29 119.6(2)
C27 C28 H28 120.2
C29 C28 H28 120.2
C28 C29 C30 119.9(2)
C28 C29 H29 120.1
C30 C29 H29 120.1
C25 C30 C29 121.1(2)
C25 C30 H30 119.4
C29 C30 H30 119.4
C18 O31 C31 117.63(16)
O31 C31 H31A 109.5
O31 C31 H31B 109.5
H31A C31 H31B 109.5
O31 C31 H31C 109.5
H31A C31 H31C 109.5
H31B C31 H31C 109.5

loop_
_geom_bond_atom_site_label_1
_geom_bond_atom_site_label_2
_geom_bond_distance
P1 C1 1.7885(19)
P1 C6 1.8248(19)
P1 C5 1.8642(18)
P1 S1 1.9563(7)
C1 C2 1.342(3)
C1 H1 0.9300
C2 C15 1.486(3)
C2 C3 1.487(3)
C3 C21 1.400(2)
C3 C4 1.404(3)
C4 C24 1.390(3)
C4 C5 1.520(2)
C5 C25 1.518(3)
C5 H5 0.9800
C6 C7 1.414(3)
C6 C11 1.418(2)
C7 C8 1.384(3)
C7 C12 1.520(3)
C8 C9 1.380(3)
C8 H8 0.9300
C9 C10 1.380(3)
C9 C13 1.503(3)
C10 C11 1.389(3)
C10 H10 0.9300
C11 C14 1.510(3)
C12 H12A 0.9600
C12 H12B 0.9600
C12 H12C 0.9600
C13 H13A 0.9600
C13 H13B 0.9600
C13 H13C 0.9600
C14 H14A 0.9600
C14 H14B 0.9600
C14 H14C 0.9600
C15 C20 1.389(3)
C15 C16 1.392(3)
C16 C17 1.371(3)
C16 H16 0.9300
C17 C18 1.384(3)
C17 H17 0.9300
C18 O31 1.365(2)
C18 C19 1.382(3)
C19 C20 1.380(3)
C19 H19 0.9300
C20 H20 0.9300
C21 C22 1.385(3)
C21 H21 0.9300
C22 C23 1.379(3)
C22 H22 0.9300
C23 C24 1.385(3)
C23 H23 0.9300
C24 H24 0.9300
C25 C30 1.380(3)
C25 C26 1.393(3)
C26 C27 1.387(4)
C26 H26 0.9300
C27 C28 1.369(4)
C27 H27 0.9300
C28 C29 1.378(4)
C28 H28 0.9300
C29 C30 1.390(3)
C29 H29 0.9300
C30 H30 0.9300
O31 C31 1.426(2)
C31 H31A 0.9600
C31 H31B 0.9600
C31 H31C 0.9600
